data_4068179
loop_
_publ_author_name
'Filippou, Alexander C.'
'Stumpf, Kai W.'
'Chernov, Oleg'
'Schnakenburg, Gregor'

_publ_section_title
;
 Metal Activation of a Germylenoid, a New Approach to Metal--Germanium
 Triple Bonds: Synthesis and Reactions of the Germylidyne Complexes
 [Cp(CO)2M\\tb Ge--C(SiMe3)3] (M = Mo, W)
;
_journal_issue 2
_journal_name_full Organometallics
_journal_page_first 748
_journal_paper_doi 10.1021/om201176n
_journal_volume 31
_journal_year 2012
_chemical_formula_moiety 'C17 H32 Ge O2 Si3 W'
_chemical_formula_sum 'C17 H32 Ge O2 Si3 W'
_chemical_formula_weight 609.14
_chemical_name_systematic
; 
 ? 
;
_space_group_IT_number 14
_symmetry_cell_setting monoclinic
_symmetry_space_group_name_Hall '-P 2yn'
_symmetry_space_group_name_H-M 'P 1 21/n 1'
_atom_sites_solution_hydrogens geom
_atom_sites_solution_primary direct
_atom_sites_solution_secondary difmap
_audit_creation_method SHELXL-97
_cell_angle_alpha 90.00
_cell_angle_beta 92.938(2)
_cell_angle_gamma 90.00
_cell_formula_units_Z 4
_cell_length_a 9.0559(3)
_cell_length_b 22.4170(9)
_cell_length_c 11.5366(3)
_cell_measurement_reflns_used 111
_cell_measurement_temperature 123(2)
_cell_measurement_theta_max 60.0
_cell_measurement_theta_min 3.0
_cell_volume 2338.92(14)
_computing_cell_refinement 'STOE X-AREA (STOE&CIE, 2008)'
_computing_data_collection 'STOE X-AREA (STOE&CIE, 2008)'
_computing_data_reduction 'STOE X-RED (STOE&CIE, 2008)'
_computing_molecular_graphics 'DIAMOND2.1c (Brandenburg, 1999)'
_computing_publication_material 'SHELXL-97 (Sheldrick, 1997)'
_computing_structure_refinement 'SHELXL-97 (Sheldrick, 1997)'
_computing_structure_solution 'SHELXS-97 (Sheldrick, 1990)'
_diffrn_ambient_temperature 123(2)
_diffrn_detector 'image plate (34 cm diameter)'
_diffrn_detector_area_resol_mean 6.67
_diffrn_detector_type STOE
_diffrn_measured_fraction_theta_full 0.994
_diffrn_measured_fraction_theta_max 0.994
_diffrn_measurement_details ' 158 frames, detector distance = 100 mm'
_diffrn_measurement_device '2-circle goniometer'
_diffrn_measurement_device_type 'STOE IPDS 2T'
_diffrn_measurement_method 'rotation method'
_diffrn_radiation_collimation '0.5 mm diameter, monocapillary'
_diffrn_radiation_monochromator 'plane graphite'
_diffrn_radiation_polarisn_norm 0
_diffrn_radiation_type MoK\a
_diffrn_radiation_wavelength 0.71073
_diffrn_reflns_av_R_equivalents 0.0582
_diffrn_reflns_av_sigmaI/netI 0.0536
_diffrn_reflns_limit_h_max 11
_diffrn_reflns_limit_h_min -11
_diffrn_reflns_limit_k_max 27
_diffrn_reflns_limit_k_min -27
_diffrn_reflns_limit_l_max 14
_diffrn_reflns_limit_l_min -14
_diffrn_reflns_number 14159
_diffrn_reflns_theta_full 26.00
_diffrn_reflns_theta_max 26.00
_diffrn_reflns_theta_min 2.79
_diffrn_source 'sealed X-ray tube, 12 x 0.4 mm long-fine focus'
_diffrn_source_current 40
_diffrn_source_power 2.00
_diffrn_source_voltage 50
_exptl_absorpt_coefficient_mu 6.360
_exptl_absorpt_correction_T_max 0.8380
_exptl_absorpt_correction_T_min 0.3364
_exptl_absorpt_correction_type multi-scan
_exptl_absorpt_process_details
;
R.H. Blessing, Acta Cryst. (1995), A51, 33-38
;
_exptl_crystal_colour orange
_exptl_crystal_density_diffrn 1.730
_exptl_crystal_density_method 'not measured'
_exptl_crystal_description plate
_exptl_crystal_F_000 1192
_exptl_crystal_size_max 0.30
_exptl_crystal_size_mid 0.10
_exptl_crystal_size_min 0.05
_refine_diff_density_max 1.295
_refine_diff_density_min -2.323
_refine_diff_density_rms 0.152
_refine_ls_extinction_coef 0.00155(18)
_refine_ls_extinction_expression Fc^*^=kFc[1+0.001xFc^2^\l^3^/sin(2\q)]^-1/4^
_refine_ls_extinction_method SHELXL
_refine_ls_goodness_of_fit_ref 0.939
_refine_ls_hydrogen_treatment constr
_refine_ls_matrix_type full
_refine_ls_number_parameters 227
_refine_ls_number_reflns 4571
_refine_ls_number_restraints 3
_refine_ls_restrained_S_all 0.940
_refine_ls_R_factor_all 0.0485
_refine_ls_R_factor_gt 0.0335
_refine_ls_shift/su_max 0.001
_refine_ls_shift/su_mean 0.000
_refine_ls_structure_factor_coef Fsqd
_refine_ls_weighting_details 'calc w=1/[\s^2^(Fo^2^)+(0.0449P)^2^+0.0000P] where P=(Fo^2^+2Fc^2^)/3'
_refine_ls_weighting_scheme calc
_refine_ls_wR_factor_gt 0.0736
_refine_ls_wR_factor_ref 0.0776
_reflns_number_gt 3548
_reflns_number_total 4571
_reflns_threshold_expression >2sigma(I)
_cod_data_source_file om201176n_si_001.cif
_cod_data_source_block 1-W
_cod_depositor_comments
;
The following automatic conversions were performed:

'_symmetry_cell_setting' value 'Monoclinic' changed to 'monoclinic'
according to /home/saulius/struct/CIF-dictionaries/cif_core.dic
dictionary named 'cif_core.dic' version 2.4.1 from
2010-06-29.

'_exptl_absorpt_correction_type' value 'Multi-Scan'
changed to 'multi-scan' according to
/home/saulius/struct/CIF-dictionaries/cif_core.dic dictionary named
'cif_core.dic' version 2.4.1 from 2010-06-29.

Automatic conversion script
Id: cif_fix_values 1715 2011-07-08 13:25:40Z adriana 
;
_cod_original_sg_symbol_H-M 'P 21/n'
_cod_database_code 4068179

loop_
_symmetry_equiv_pos_as_xyz
'x, y, z'
'-x+1/2, y+1/2, -z+1/2'
'-x, -y, -z'
'x-1/2, -y-1/2, z-1/2'

loop_
_atom_site_label
_atom_site_type_symbol
_atom_site_fract_x
_atom_site_fract_y
_atom_site_fract_z
_atom_site_U_iso_or_equiv
_atom_site_adp_type
_atom_site_occupancy
_atom_site_symmetry_multiplicity
_atom_site_calc_flag
_atom_site_refinement_flags
C1 C 0.7109(5) 0.1478(2) 0.3730(5) 0.0258(11) Uani 1 1 d .
C2 C 0.4225(6) 0.1638(3) 0.2178(6) 0.0390(14) Uani 1 1 d .
H2A H 0.4022 0.1215 0.2026 0.059 Uiso 1 1 calc R
H2B H 0.4905 0.1788 0.1613 0.059 Uiso 1 1 calc R
H2C H 0.3299 0.1864 0.2111 0.059 Uiso 1 1 calc R
C3 C 0.3924(6) 0.1258(3) 0.4610(6) 0.0384(14) Uani 1 1 d .
H3A H 0.4268 0.1305 0.5424 0.058 Uiso 1 1 calc R
H3B H 0.4006 0.0838 0.4386 0.058 Uiso 1 1 calc R
H3C H 0.2889 0.1384 0.4513 0.058 Uiso 1 1 calc R
C4 C 0.4894(7) 0.2515(3) 0.4180(6) 0.0387(14) Uani 1 1 d .
H4A H 0.5428 0.2781 0.3674 0.058 Uiso 1 1 calc R
H4B H 0.5308 0.2550 0.4978 0.058 Uiso 1 1 calc R
H4C H 0.3846 0.2625 0.4153 0.058 Uiso 1 1 calc R
C5 C 0.6959(7) 0.0423(3) 0.5502(6) 0.0396(14) Uani 1 1 d .
H5A H 0.7344 0.0131 0.4963 0.059 Uiso 1 1 calc R
H5B H 0.5881 0.0445 0.5389 0.059 Uiso 1 1 calc R
H5C H 0.7224 0.0302 0.6301 0.059 Uiso 1 1 calc R
C6 C 0.7320(8) 0.1695(3) 0.6422(5) 0.0412(14) Uani 1 1 d .
H6A H 0.6246 0.1747 0.6423 0.062 Uiso 1 1 calc R
H6B H 0.7792 0.2082 0.6305 0.062 Uiso 1 1 calc R
H6C H 0.7683 0.1526 0.7167 0.062 Uiso 1 1 calc R
C7 C 0.9824(6) 0.1049(3) 0.5297(6) 0.0430(15) Uani 1 1 d .
H7A H 1.0334 0.1434 0.5269 0.065 Uiso 1 1 calc R
H7B H 1.0094 0.0803 0.4639 0.065 Uiso 1 1 calc R
H7C H 1.0114 0.0845 0.6024 0.065 Uiso 1 1 calc R
C8 C 1.0090(6) 0.1756(3) 0.2548(6) 0.0386(14) Uani 1 1 d .
H8C H 1.0747 0.2082 0.2337 0.058 Uiso 1 1 calc R
H8B H 0.9841 0.1512 0.1862 0.058 Uiso 1 1 calc R
H8A H 1.0588 0.1509 0.3149 0.058 Uiso 1 1 calc R
C9 C 0.7431(6) 0.2460(3) 0.1828(5) 0.0360(13) Uani 1 1 d .
H9A H 0.6492 0.2634 0.2047 0.054 Uiso 1 1 calc R
H9B H 0.7244 0.2170 0.1202 0.054 Uiso 1 1 calc R
H9C H 0.8078 0.2777 0.1562 0.054 Uiso 1 1 calc R
C10 C 0.8901(7) 0.2644(3) 0.4233(6) 0.0406(14) Uani 1 1 d .
H10A H 0.9483 0.2451 0.4868 0.061 Uiso 1 1 calc R
H10B H 0.8014 0.2824 0.4537 0.061 Uiso 1 1 calc R
H10C H 0.9497 0.2954 0.3883 0.061 Uiso 1 1 calc R
C11 C 0.9865(6) 0.0206(3) 0.1956(5) 0.0323(11) Uani 1 1 d U
C12 C 0.7917(6) 0.0624(3) 0.0218(5) 0.0344(12) Uani 1 1 d U
C13 C 0.7173(7) -0.0894(3) 0.2221(5) 0.0386(14) Uani 1 1 d .
H13 H 0.7203 -0.0963 0.3034 0.046 Uiso 1 1 calc R
C14 C 0.8346(7) -0.0974(2) 0.1498(6) 0.0388(14) Uani 1 1 d .
H14 H 0.9311 -0.1107 0.1733 0.047 Uiso 1 1 calc R
C15 C 0.7851(8) -0.0822(3) 0.0359(6) 0.0426(15) Uani 1 1 d .
H15 H 0.8420 -0.0841 -0.0309 0.051 Uiso 1 1 calc R
C16 C 0.6354(8) -0.0637(3) 0.0382(6) 0.0470(16) Uani 1 1 d .
H16 H 0.5748 -0.0501 -0.0261 0.056 Uiso 1 1 calc R
C17 C 0.5933(7) -0.0692(3) 0.1538(6) 0.0424(15) Uani 1 1 d .
H17 H 0.4983 -0.0607 0.1810 0.051 Uiso 1 1 calc R
Ge Ge 0.72364(6) 0.08008(2) 0.26937(5) 0.02670(14) Uani 1 1 d .
W W 0.77949(2) 0.003823(9) 0.147812(19) 0.02737(9) Uani 1 1 d U
O1 O 1.1099(4) 0.0279(2) 0.2225(4) 0.0445(11) Uani 1 1 d U
O2 O 0.7973(5) 0.0945(2) -0.0557(4) 0.0505(12) Uani 1 1 d .
Si1 Si 0.50827(15) 0.17257(6) 0.36729(13) 0.0260(3) Uani 1 1 d .
Si2 Si 0.77797(16) 0.11751(7) 0.52184(14) 0.0290(3) Uani 1 1 d .
Si3 Si 0.83473(16) 0.20772(6) 0.31159(13) 0.0271(3) Uani 1 1 d .

loop_
_atom_site_aniso_label
_atom_site_aniso_U_11
_atom_site_aniso_U_22
_atom_site_aniso_U_33
_atom_site_aniso_U_23
_atom_site_aniso_U_13
_atom_site_aniso_U_12
C1 0.025(2) 0.026(2) 0.026(3) 0.000(2) 0.004(2) 0.000(2)
C2 0.032(3) 0.046(3) 0.039(4) -0.003(3) 0.002(3) 0.005(3)
C3 0.033(3) 0.042(3) 0.042(4) 0.013(3) 0.010(3) 0.003(2)
C4 0.042(3) 0.033(3) 0.042(4) 0.002(3) 0.014(3) 0.005(3)
C5 0.043(3) 0.041(3) 0.034(3) 0.006(3) 0.001(3) -0.002(3)
C6 0.055(4) 0.042(3) 0.026(3) -0.003(3) -0.001(3) -0.004(3)
C7 0.035(3) 0.051(4) 0.042(4) 0.006(3) -0.008(3) 0.001(3)
C8 0.033(3) 0.037(3) 0.047(4) 0.009(3) 0.011(3) -0.001(2)
C9 0.037(3) 0.038(3) 0.034(3) 0.009(3) 0.007(3) -0.003(2)
C10 0.049(3) 0.031(3) 0.042(4) -0.003(3) 0.004(3) -0.006(3)
C11 0.0354(18) 0.034(3) 0.028(3) 0.002(2) 0.002(2) 0.007(2)
C12 0.035(3) 0.035(3) 0.033(3) -0.002(2) 0.000(2) 0.001(2)
C13 0.063(4) 0.027(3) 0.026(3) 0.004(2) 0.010(3) -0.011(3)
C14 0.038(3) 0.019(2) 0.059(4) 0.001(3) 0.003(3) 0.006(2)
C15 0.063(4) 0.031(3) 0.035(3) -0.013(3) 0.012(3) -0.004(3)
C16 0.060(4) 0.029(3) 0.049(4) -0.009(3) -0.027(3) -0.004(3)
C17 0.034(3) 0.039(3) 0.055(4) -0.011(3) 0.008(3) -0.011(2)
Ge 0.0286(3) 0.0252(3) 0.0265(3) -0.0040(2) 0.0035(2) 0.0010(2)
W 0.03266(12) 0.02455(13) 0.02506(13) -0.00209(9) 0.00292(8) 0.00236(9)
O1 0.032(2) 0.050(3) 0.050(3) 0.005(2) -0.0025(19) 0.0044(19)
O2 0.060(3) 0.048(3) 0.043(3) 0.015(2) 0.004(2) -0.001(2)
Si1 0.0240(6) 0.0272(7) 0.0273(8) 0.0005(6) 0.0054(6) 0.0024(5)
Si2 0.0305(7) 0.0310(7) 0.0252(8) 0.0019(6) -0.0012(6) -0.0021(6)
Si3 0.0272(7) 0.0260(7) 0.0284(8) 0.0013(6) 0.0044(6) -0.0027(5)

loop_
_atom_type_symbol
_atom_type_description
_atom_type_scat_dispersion_real
_atom_type_scat_dispersion_imag
_atom_type_scat_source
C C 0.0033 0.0016 'International Tables Vol C Tables 4.2.6.8 and 6.1.1.4'
H H 0.0000 0.0000 'International Tables Vol C Tables 4.2.6.8 and 6.1.1.4'
Ge Ge 0.1547 1.8001 'International Tables Vol C Tables 4.2.6.8 and 6.1.1.4'
W W -0.8490 6.8722 'International Tables Vol C Tables 4.2.6.8 and 6.1.1.4'
O O 0.0106 0.0060 'International Tables Vol C Tables 4.2.6.8 and 6.1.1.4'
Si Si 0.0817 0.0704 'International Tables Vol C Tables 4.2.6.8 and 6.1.1.4'

loop_
_geom_angle_atom_site_label_1
_geom_angle_atom_site_label_2
_geom_angle_atom_site_label_3
_geom_angle
Si3 C1 Si1 111.3(3)
Si3 C1 Si2 114.6(3)
Si1 C1 Si2 113.1(2)
Si3 C1 Ge 105.5(2)
Si1 C1 Ge 107.0(3)
Si2 C1 Ge 104.4(2)
Si1 C2 H2A 109.5
Si1 C2 H2B 109.5
H2A C2 H2B 109.5
Si1 C2 H2C 109.5
H2A C2 H2C 109.5
H2B C2 H2C 109.5
Si1 C3 H3A 109.5
Si1 C3 H3B 109.5
H3A C3 H3B 109.5
Si1 C3 H3C 109.5
H3A C3 H3C 109.5
H3B C3 H3C 109.5
Si1 C4 H4A 109.5
Si1 C4 H4B 109.5
H4A C4 H4B 109.5
Si1 C4 H4C 109.5
H4A C4 H4C 109.5
H4B C4 H4C 109.5
Si2 C5 H5A 109.5
Si2 C5 H5B 109.5
H5A C5 H5B 109.5
Si2 C5 H5C 109.5
H5A C5 H5C 109.5
H5B C5 H5C 109.5
Si2 C6 H6A 109.5
Si2 C6 H6B 109.5
H6A C6 H6B 109.5
Si2 C6 H6C 109.5
H6A C6 H6C 109.5
H6B C6 H6C 109.5
Si2 C7 H7A 109.5
Si2 C7 H7B 109.5
H7A C7 H7B 109.5
Si2 C7 H7C 109.5
H7A C7 H7C 109.5
H7B C7 H7C 109.5
Si3 C8 H8C 109.5
Si3 C8 H8B 109.5
H8C C8 H8B 109.5
Si3 C8 H8A 109.5
H8C C8 H8A 109.5
H8B C8 H8A 109.5
Si3 C9 H9A 109.5
Si3 C9 H9B 109.5
H9A C9 H9B 109.5
Si3 C9 H9C 109.5
H9A C9 H9C 109.5
H9B C9 H9C 109.5
Si3 C10 H10A 109.5
Si3 C10 H10B 109.5
H10A C10 H10B 109.5
Si3 C10 H10C 109.5
H10A C10 H10C 109.5
H10B C10 H10C 109.5
O1 C11 W 177.0(5)
O2 C12 W 176.7(5)
C14 C13 C17 108.4(6)
C14 C13 W 72.0(3)
C17 C13 W 73.1(3)
C14 C13 H13 125.8
C17 C13 H13 125.8
W C13 H13 120.9
C13 C14 C15 108.1(6)
C13 C14 W 73.2(3)
C15 C14 W 72.4(3)
C13 C14 H14 125.9
C15 C14 H14 125.9
W C14 H14 120.3
C14 C15 C16 108.2(5)
C14 C15 W 72.3(3)
C16 C15 W 72.5(3)
C14 C15 H15 125.9
C16 C15 H15 125.9
W C15 H15 121.1
C17 C16 C15 107.2(6)
C17 C16 W 73.4(4)
C15 C16 W 72.0(4)
C17 C16 H16 126.4
C15 C16 H16 126.4
W C16 H16 120.1
C16 C17 C13 108.0(5)
C16 C17 W 71.5(3)
C13 C17 W 71.9(3)
C16 C17 H17 126.0
C13 C17 H17 126.0
W C17 H17 122.3
C1 Ge W 170.50(14)
C11 W C12 89.5(2)
C11 W Ge 85.56(16)
C12 W Ge 88.67(17)
C11 W C14 89.0(2)
C12 W C14 129.7(2)
Ge W C14 141.19(17)
C11 W C15 105.5(2)
C12 W C15 98.1(2)
Ge W C15 167.00(16)
C14 W C15 35.3(2)
C11 W C16 141.0(2)
C12 W C16 94.8(3)
Ge W C16 133.16(18)
C14 W C16 59.0(2)
C15 W C16 35.5(2)
C11 W C13 108.2(2)
C12 W C13 153.1(2)
Ge W C13 112.25(15)
C14 W C13 34.8(2)
C15 W C13 58.3(2)
C16 W C13 58.6(2)
C11 W C17 143.2(2)
C12 W C17 123.6(3)
Ge W C17 108.71(15)
C14 W C17 58.3(2)
C15 W C17 58.3(2)
C16 W C17 35.1(2)
C13 W C17 35.1(2)
C2 Si1 C3 104.8(3)
C2 Si1 C4 110.4(3)
C3 Si1 C4 106.6(3)
C2 Si1 C1 110.7(2)
C3 Si1 C1 112.5(3)
C4 Si1 C1 111.5(3)
C7 Si2 C6 108.3(3)
C7 Si2 C5 104.8(3)
C6 Si2 C5 108.9(3)
C7 Si2 C1 111.4(3)
C6 Si2 C1 111.8(3)
C5 Si2 C1 111.3(3)
C10 Si3 C9 109.2(3)
C10 Si3 C8 107.5(3)
C9 Si3 C8 104.1(3)
C10 Si3 C1 111.5(3)
C9 Si3 C1 111.9(3)
C8 Si3 C1 112.3(2)

loop_
_geom_bond_atom_site_label_1
_geom_bond_atom_site_label_2
_geom_bond_distance
C1 Si3 1.909(5)
C1 Si1 1.916(5)
C1 Si2 1.916(6)
C1 Ge 1.939(5)
C2 Si1 1.865(7)
C2 H2A 0.9800
C2 H2B 0.9800
C2 H2C 0.9800
C3 Si1 1.868(5)
C3 H3A 0.9800
C3 H3B 0.9800
C3 H3C 0.9800
C4 Si1 1.873(6)
C4 H4A 0.9800
C4 H4B 0.9800
C4 H4C 0.9800
C5 Si2 1.877(6)
C5 H5A 0.9800
C5 H5B 0.9800
C5 H5C 0.9800
C6 Si2 1.875(6)
C6 H6A 0.9800
C6 H6B 0.9800
C6 H6C 0.9800
C7 Si2 1.870(6)
C7 H7A 0.9800
C7 H7B 0.9800
C7 H7C 0.9800
C8 Si3 1.882(6)
C8 H8C 0.9800
C8 H8B 0.9800
C8 H8A 0.9800
C9 Si3 1.872(6)
C9 H9A 0.9800
C9 H9B 0.9800
C9 H9C 0.9800
C10 Si3 1.860(6)
C10 H10A 0.9800
C10 H10B 0.9800
C10 H10C 0.9800
C11 O1 1.156(7)
C11 W 1.963(6)
C12 O2 1.151(7)
C12 W 1.966(6)
C13 C14 1.395(8)
C13 C17 1.413(10)
C13 W 2.338(5)
C13 H13 0.9500
C14 C15 1.407(10)
C14 W 2.322(5)
C14 H14 0.9500
C15 C16 1.419(10)
C15 W 2.323(6)
C15 H15 0.9500
C16 C17 1.411(10)
C16 W 2.329(6)
C16 H16 0.9500
C17 W 2.353(6)
C17 H17 0.9500
Ge W 2.2842(6)

loop_
_geom_torsion_atom_site_label_1
_geom_torsion_atom_site_label_2
_geom_torsion_atom_site_label_3
_geom_torsion_atom_site_label_4
_geom_torsion
C17 C13 C14 C15 0.0(7)
W C13 C14 C15 -64.4(4)
C17 C13 C14 W 64.5(4)
C13 C14 C15 C16 0.9(7)
W C14 C15 C16 -64.0(4)
C13 C14 C15 W 65.0(4)
C14 C15 C16 C17 -1.5(7)
W C15 C16 C17 -65.5(4)
C14 C15 C16 W 64.0(4)
C15 C16 C17 C13 1.5(7)
W C16 C17 C13 -63.0(4)
C15 C16 C17 W 64.5(4)
C14 C13 C17 C16 -1.0(7)
W C13 C17 C16 62.8(4)
C14 C13 C17 W -63.8(4)
C13 C14 W C11 124.9(4)
C15 C14 W C11 -119.2(4)
C13 C14 W C12 -146.6(4)
C15 C14 W C12 -30.7(5)
C13 C14 W Ge 43.3(5)
C15 C14 W Ge 159.1(3)
C13 C14 W C15 -115.9(6)
C13 C14 W C16 -78.5(4)
C15 C14 W C16 37.4(4)
C15 C14 W C13 115.9(6)
C13 C14 W C17 -37.2(4)
C15 C14 W C17 78.7(4)
C14 C15 W C11 64.9(4)
C16 C15 W C11 -178.7(4)
C14 C15 W C12 156.6(4)
C16 C15 W C12 -87.0(4)
C14 C15 W Ge -82.8(9)
C16 C15 W Ge 33.6(10)
C16 C15 W C14 116.4(5)
C14 C15 W C16 -116.4(5)
C14 C15 W C13 -37.2(4)
C16 C15 W C13 79.2(4)
C14 C15 W C17 -78.7(4)
C16 C15 W C17 37.7(4)
C17 C16 W C11 117.0(5)
C15 C16 W C11 2.0(6)
C17 C16 W C12 -147.9(4)
C15 C16 W C12 97.1(4)
C17 C16 W Ge -55.2(5)
C15 C16 W Ge -170.2(3)
C17 C16 W C14 77.8(4)
C15 C16 W C14 -37.1(4)
C17 C16 W C15 114.9(6)
C17 C16 W C13 36.9(4)
C15 C16 W C13 -78.1(4)
C15 C16 W C17 -114.9(6)
C14 C13 W C11 -59.7(4)
C17 C13 W C11 -176.2(4)
C14 C13 W C12 69.1(7)
C17 C13 W C12 -47.4(6)
C14 C13 W Ge -152.3(4)
C17 C13 W Ge 91.2(4)
C17 C13 W C14 -116.5(6)
C14 C13 W C15 37.7(4)
C17 C13 W C15 -78.8(4)
C14 C13 W C16 79.6(4)
C17 C13 W C16 -36.9(4)
C14 C13 W C17 116.5(6)
C16 C17 W C11 -110.8(5)
C13 C17 W C11 6.1(6)
C16 C17 W C12 39.5(5)
C13 C17 W C12 156.4(4)
C16 C17 W Ge 140.8(3)
C13 C17 W Ge -102.3(3)
C16 C17 W C14 -80.0(4)
C13 C17 W C14 36.9(4)
C16 C17 W C15 -38.3(4)
C13 C17 W C15 78.7(4)
C13 C17 W C16 116.9(5)
C16 C17 W C13 -116.9(5)
Si3 C1 Si1 C2 78.6(3)
Si2 C1 Si1 C2 -150.7(3)
Ge C1 Si1 C2 -36.2(3)
Si3 C1 Si1 C3 -164.4(3)
Si2 C1 Si1 C3 -33.7(4)
Ge C1 Si1 C3 80.8(3)
Si3 C1 Si1 C4 -44.7(4)
Si2 C1 Si1 C4 86.0(3)
Ge C1 Si1 C4 -159.5(3)
Si3 C1 Si2 C7 -42.3(4)
Si1 C1 Si2 C7 -171.3(3)
Ge C1 Si2 C7 72.7(3)
Si3 C1 Si2 C6 79.0(3)
Si1 C1 Si2 C6 -50.0(4)
Ge C1 Si2 C6 -166.0(3)
Si3 C1 Si2 C5 -158.9(3)
Si1 C1 Si2 C5 72.1(3)
Ge C1 Si2 C5 -43.9(3)
Si1 C1 Si3 C10 84.5(4)
Si2 C1 Si3 C10 -45.4(4)
Ge C1 Si3 C10 -159.8(3)
Si1 C1 Si3 C9 -38.1(4)
Si2 C1 Si3 C9 -168.1(3)
Ge C1 Si3 C9 77.6(3)
Si1 C1 Si3 C8 -154.8(3)
Si2 C1 Si3 C8 75.3(4)
Ge C1 Si3 C8 -39.1(4)
